data_4126737
loop_
_publ_author_name
'Zhu, Chendan'
'Wang, Dingyi'
'Zhao, Yue'
'Sun, Wei-Yin'
'Shi, Zhuangzhi'

_publ_section_title
;
 Enantioselective Palladium-Catalyzed Intramolecular \a-Arylative
 Desymmetrization of 1,3-Diketones.
;
_journal_name_full 'Journal of the American Chemical Society'
_journal_paper_doi 10.1021/jacs.7b10365
_journal_year 2017
_chemical_absolute_configuration ad
_chemical_formula_sum 'C17 H17 N O2'
_chemical_formula_weight 267.31
_space_group_crystal_system orthorhombic
_space_group_IT_number 19
_space_group_name_Hall 'P 2ac 2ab'
_space_group_name_H-M_alt 'P 21 21 21'
_symmetry_space_group_name_Hall 'P 2ac 2ab'
_symmetry_space_group_name_H-M 'P 21 21 21'
_atom_sites_solution_hydrogens geom
_audit_creation_method SHELXL-2014/7
_cell_angle_alpha 90
_cell_angle_beta 90
_cell_angle_gamma 90
_cell_formula_units_Z 4
_cell_length_a 6.9131(2)
_cell_length_b 11.8205(4)
_cell_length_c 16.9278(6)
_cell_measurement_reflns_used 3115
_cell_measurement_temperature 296(2)
_cell_measurement_theta_max 67.95
_cell_measurement_theta_min 4.56
_cell_volume 1383.28(8)
_computing_cell_refinement 'Bruker SAINT'
_computing_data_collection 'Bruker APEX2'
_computing_data_reduction 'Bruker SAINT'
_computing_molecular_graphics 'Bruker SHELXTL'
_computing_publication_material 'Bruker SHELXTL'
_computing_structure_refinement 'SHELXL-2014 (Sheldrick 2014)'
_computing_structure_solution 'SHELXS-97 (Sheldrick 2008)'
_diffrn_ambient_temperature 296(2)
_diffrn_measured_fraction_theta_full 0.991
_diffrn_measured_fraction_theta_max 0.990
_diffrn_measurement_device_type 'Bruker APEX-II CCD'
_diffrn_measurement_method '\f and \w scans'
_diffrn_radiation_type CuK\a
_diffrn_radiation_wavelength 1.54178
_diffrn_reflns_av_R_equivalents 0.0228
_diffrn_reflns_av_unetI/netI 0.0316
_diffrn_reflns_Laue_measured_fraction_full 0.991
_diffrn_reflns_Laue_measured_fraction_max 0.990
_diffrn_reflns_limit_h_max 8
_diffrn_reflns_limit_h_min -8
_diffrn_reflns_limit_k_max 12
_diffrn_reflns_limit_k_min -13
_diffrn_reflns_limit_l_max 19
_diffrn_reflns_limit_l_min -19
_diffrn_reflns_number 4347
_diffrn_reflns_point_group_measured_fraction_full 0.946
_diffrn_reflns_point_group_measured_fraction_max 0.946
_diffrn_reflns_theta_full 64.981
_diffrn_reflns_theta_max 64.981
_diffrn_reflns_theta_min 4.562
_exptl_absorpt_coefficient_mu 0.671
_exptl_crystal_colour
;
;
_exptl_crystal_density_diffrn 1.284
_exptl_crystal_description
;
;
_exptl_crystal_F_000 568
_exptl_crystal_size_max 0.220
_exptl_crystal_size_mid 0.190
_exptl_crystal_size_min 0.180
_refine_diff_density_max 0.146
_refine_diff_density_min -0.158
_refine_diff_density_rms 0.033
_refine_ls_abs_structure_details
;
 Flack x determined using 827 quotients [(I+)-(I-)]/[(I+)+(I-)]
 (Parsons, Flack and Wagner, Acta Cryst. B69 (2013) 249-259).
;
_refine_ls_abs_structure_Flack 0.14(11)
_refine_ls_extinction_method none
_refine_ls_goodness_of_fit_ref 1.028
_refine_ls_hydrogen_treatment constr
_refine_ls_matrix_type full
_refine_ls_number_parameters 182
_refine_ls_number_reflns 2224
_refine_ls_number_restraints 0
_refine_ls_restrained_S_all 1.028
_refine_ls_R_factor_all 0.0297
_refine_ls_R_factor_gt 0.0290
_refine_ls_shift/su_max 0.000
_refine_ls_shift/su_mean 0.000
_refine_ls_structure_factor_coef Fsqd
_refine_ls_weighting_details 'w=1/[\s^2^(Fo^2^)+(0.0458P)^2^+0.1655P] where P=(Fo^2^+2Fc^2^)/3'
_refine_ls_weighting_scheme calc
_refine_ls_wR_factor_gt 0.0761
_refine_ls_wR_factor_ref 0.0767
_reflns_Friedel_coverage 0.626
_reflns_Friedel_fraction_full 0.882
_reflns_Friedel_fraction_max 0.882
_reflns_number_gt 2177
_reflns_number_total 2224
_reflns_threshold_expression 'I > 2\s(I)'
_cod_data_source_file ja7b10365_si_004.cif
_cod_data_source_block cu_20170614szzz_0m_a
_cod_database_code 4126737
_shelx_shelxl_version_number 2014/7
_shelx_space_group_comment
;
The symmetry employed for this shelxl refinement is uniquely defined
by the following loop, which should always be used as a source of
symmetry information in preference to the above space-group names.
They are only intended as comments.
;
_shelx_estimated_absorpt_t_min 0.866
_shelx_estimated_absorpt_t_max 0.889

loop_
_space_group_symop_operation_xyz
'x, y, z'
'-x+1/2, -y, z+1/2'
'-x, y+1/2, -z+1/2'
'x+1/2, -y+1/2, -z'

loop_
_atom_site_label
_atom_site_type_symbol
_atom_site_fract_x
_atom_site_fract_y
_atom_site_fract_z
_atom_site_U_iso_or_equiv
_atom_site_adp_type
_atom_site_occupancy
_atom_site_site_symmetry_order
_atom_site_calc_flag
_atom_site_refinement_flags_posn
_atom_site_refinement_flags_adp
C1 C 0.5832(3) 0.50297(16) 0.61178(10) 0.0247(4) Uani 1 1 d . .
C2 C 0.5230(3) 0.59593(16) 0.56872(11) 0.0306(4) Uani 1 1 d . .
H2 H 0.5834 0.6651 0.5776 0.037 Uiso 1 1 calc R U
C3 C 0.3744(3) 0.59050(18) 0.51214(12) 0.0357(5) Uani 1 1 d . .
H3 H 0.3419 0.6548 0.4834 0.043 Uiso 1 1 calc R U
C4 C 0.2772(3) 0.49155(19) 0.49887(12) 0.0346(5) Uani 1 1 d . .
H4 H 0.1768 0.4885 0.4624 0.042 Uiso 1 1 calc R U
C5 C 0.3316(3) 0.39444(17) 0.54139(11) 0.0287(4) Uani 1 1 d . .
C6 C 0.2572(3) 0.28220(18) 0.54372(12) 0.0318(4) Uani 1 1 d . .
H6 H 0.1526 0.2544 0.5151 0.038 Uiso 1 1 calc R U
C7 C 0.3677(3) 0.22358(16) 0.59548(11) 0.0292(4) Uani 1 1 d . .
H7 H 0.3504 0.1476 0.6078 0.035 Uiso 1 1 calc R U
C8 C 0.4886(3) 0.39983(15) 0.59540(10) 0.0236(4) Uani 1 1 d . .
C9 C 0.6711(3) 0.24225(14) 0.67158(10) 0.0242(4) Uani 1 1 d . .
H9A H 0.7908 0.2743 0.6518 0.029 Uiso 1 1 calc R U
H9B H 0.6743 0.1617 0.6608 0.029 Uiso 1 1 calc R U
C10 C 0.6648(3) 0.25925(14) 0.76099(11) 0.0262(4) Uani 1 1 d . .
H10A H 0.7260 0.1946 0.7859 0.031 Uiso 1 1 calc R U
H10B H 0.5305 0.2600 0.7775 0.031 Uiso 1 1 calc R U
C11 C 0.7631(3) 0.36783(15) 0.79202(11) 0.0253(4) Uani 1 1 d . .
C12 C 0.7406(3) 0.37271(18) 0.88224(12) 0.0358(5) Uani 1 1 d . .
H12A H 0.8047 0.4388 0.9022 0.054 Uiso 1 1 calc R U
H12B H 0.7972 0.3064 0.9054 0.054 Uiso 1 1 calc R U
H12C H 0.6057 0.3760 0.8955 0.054 Uiso 1 1 calc R U
C13 C 0.9805(3) 0.36376(17) 0.77261(13) 0.0344(5) Uani 1 1 d . .
C14 C 1.0619(3) 0.4629(2) 0.72809(16) 0.0419(5) Uani 1 1 d . .
H14A H 1.1945 0.4472 0.7129 0.050 Uiso 1 1 calc R U
H14B H 1.0616 0.5294 0.7617 0.050 Uiso 1 1 calc R U
C15 C 0.9402(3) 0.48522(18) 0.65434(14) 0.0344(5) Uani 1 1 d . .
H15A H 0.9377 0.4177 0.6217 0.041 Uiso 1 1 calc R U
H15B H 0.9989 0.5456 0.6238 0.041 Uiso 1 1 calc R U
C16 C 0.7323(3) 0.51849(14) 0.67644(11) 0.0251(4) Uani 1 1 d . .
H16 H 0.7372 0.6003 0.6858 0.030 Uiso 1 1 calc R U
C17 C 0.6594(3) 0.46775(14) 0.75390(11) 0.0224(4) Uani 1 1 d . .
N1 N 0.5100(2) 0.29196(12) 0.62750(8) 0.0240(3) Uani 1 1 d . .
O1 O 0.51479(19) 0.50589(11) 0.78429(7) 0.0286(3) Uani 1 1 d . .
O2 O 1.0762(2) 0.28336(14) 0.79281(12) 0.0532(5) Uani 1 1 d . .

loop_
_atom_site_aniso_label
_atom_site_aniso_U_11
_atom_site_aniso_U_22
_atom_site_aniso_U_33
_atom_site_aniso_U_23
_atom_site_aniso_U_13
_atom_site_aniso_U_12
C1 0.0239(9) 0.0257(9) 0.0244(9) 0.0005(7) 0.0079(8) 0.0029(7)
C2 0.0340(11) 0.0278(9) 0.0300(9) 0.0029(8) 0.0099(9) 0.0033(9)
C3 0.0418(12) 0.0382(11) 0.0273(9) 0.0075(8) 0.0056(9) 0.0161(10)
C4 0.0313(10) 0.0478(12) 0.0248(9) 0.0006(9) 0.0010(8) 0.0128(10)
C5 0.0240(9) 0.0394(10) 0.0225(8) -0.0027(8) 0.0025(8) 0.0066(8)
C6 0.0255(9) 0.0433(11) 0.0266(9) -0.0055(8) -0.0034(9) -0.0033(9)
C7 0.0287(10) 0.0300(10) 0.0288(9) -0.0040(8) 0.0015(8) -0.0071(8)
C8 0.0220(9) 0.0282(9) 0.0205(8) -0.0006(7) 0.0051(7) 0.0027(8)
C9 0.0235(9) 0.0197(8) 0.0294(9) -0.0022(7) 0.0005(8) 0.0001(7)
C10 0.0292(9) 0.0204(8) 0.0289(9) 0.0017(7) -0.0043(8) -0.0016(8)
C11 0.0245(9) 0.0217(8) 0.0296(9) -0.0024(7) -0.0049(8) -0.0009(7)
C12 0.0456(12) 0.0328(10) 0.0289(10) -0.0023(8) -0.0108(10) 0.0026(9)
C13 0.0247(10) 0.0319(10) 0.0468(11) -0.0060(9) -0.0095(10) 0.0034(9)
C14 0.0181(9) 0.0440(12) 0.0636(15) 0.0006(11) -0.0016(10) -0.0037(9)
C15 0.0220(9) 0.0328(10) 0.0485(12) 0.0026(9) 0.0085(9) -0.0033(9)
C16 0.0220(9) 0.0182(8) 0.0351(10) -0.0004(7) 0.0032(8) -0.0024(7)
C17 0.0182(9) 0.0216(8) 0.0274(9) -0.0072(7) -0.0032(8) -0.0029(7)
N1 0.0234(8) 0.0243(7) 0.0243(7) -0.0002(6) -0.0002(7) -0.0028(7)
O1 0.0248(7) 0.0316(7) 0.0294(6) -0.0036(5) 0.0022(6) 0.0056(6)
O2 0.0337(9) 0.0415(9) 0.0843(13) 0.0032(9) -0.0115(9) 0.0139(7)

loop_
_atom_type_symbol
_atom_type_description
_atom_type_scat_dispersion_real
_atom_type_scat_dispersion_imag
_atom_type_scat_source
C C 0.0181 0.0091 'International Tables Vol C Tables 4.2.6.8 and 6.1.1.4'
H H 0.0000 0.0000 'International Tables Vol C Tables 4.2.6.8 and 6.1.1.4'
N N 0.0311 0.0180 'International Tables Vol C Tables 4.2.6.8 and 6.1.1.4'
O O 0.0492 0.0322 'International Tables Vol C Tables 4.2.6.8 and 6.1.1.4'

loop_
_geom_angle_atom_site_label_1
_geom_angle_atom_site_label_2
_geom_angle_atom_site_label_3
_geom_angle
C2 C1 C8 116.32(17)
C2 C1 C16 119.32(17)
C8 C1 C16 124.20(16)
C1 C2 C3 122.88(18)
C1 C2 H2 118.6
C3 C2 H2 118.6
C4 C3 C2 120.67(18)
C4 C3 H3 119.7
C2 C3 H3 119.7
C3 C4 C5 118.84(19)
C3 C4 H4 120.6
C5 C4 H4 120.6
C4 C5 C8 119.83(18)
C4 C5 C6 132.70(19)
C8 C5 C6 107.46(17)
C7 C6 C5 106.92(18)
C7 C6 H6 126.5
C5 C6 H6 126.5
C6 C7 N1 110.84(18)
C6 C7 H7 124.6
N1 C7 H7 124.6
N1 C8 C1 131.66(17)
N1 C8 C5 106.91(16)
C1 C8 C5 121.28(17)
N1 C9 C10 115.49(15)
N1 C9 H9A 108.4
C10 C9 H9A 108.4
N1 C9 H9B 108.4
C10 C9 H9B 108.4
H9A C9 H9B 107.5
C9 C10 C11 115.71(15)
C9 C10 H10A 108.4
C11 C10 H10A 108.4
C9 C10 H10B 108.4
C11 C10 H10B 108.4
H10A C10 H10B 107.4
C17 C11 C12 110.13(15)
C17 C11 C13 113.13(16)
C12 C11 C13 108.20(17)
C17 C11 C10 107.04(14)
C12 C11 C10 108.95(16)
C13 C11 C10 109.33(15)
C11 C12 H12A 109.5
C11 C12 H12B 109.5
H12A C12 H12B 109.5
C11 C12 H12C 109.5
H12A C12 H12C 109.5
H12B C12 H12C 109.5
O2 C13 C14 123.4(2)
O2 C13 C11 119.9(2)
C14 C13 C11 116.65(17)
C13 C14 C15 109.77(18)
C13 C14 H14A 109.7
C15 C14 H14A 109.7
C13 C14 H14B 109.7
C15 C14 H14B 109.7
H14A C14 H14B 108.2
C14 C15 C16 111.12(18)
C14 C15 H15A 109.4
C16 C15 H15A 109.4
C14 C15 H15B 109.4
C16 C15 H15B 109.4
H15A C15 H15B 108.0
C1 C16 C17 110.38(14)
C1 C16 C15 115.45(16)
C17 C16 C15 114.65(16)
C1 C16 H16 105.1
C17 C16 H16 105.1
C15 C16 H16 105.1
O1 C17 C11 119.76(17)
O1 C17 C16 119.39(17)
C11 C17 C16 120.83(16)
C7 N1 C8 107.85(15)
C7 N1 C9 120.40(15)
C8 N1 C9 130.27(16)

loop_
_geom_bond_atom_site_label_1
_geom_bond_atom_site_label_2
_geom_bond_distance
C1 C2 1.383(3)
C1 C8 1.411(3)
C1 C16 1.515(3)
C2 C3 1.406(3)
C2 H2 0.9300
C3 C4 1.368(3)
C3 H3 0.9300
C4 C5 1.406(3)
C4 H4 0.9300
C5 C8 1.420(3)
C5 C6 1.424(3)
C6 C7 1.353(3)
C6 H6 0.9300
C7 N1 1.383(2)
C7 H7 0.9300
C8 N1 1.394(2)
C9 N1 1.464(2)
C9 C10 1.527(2)
C9 H9A 0.9700
C9 H9B 0.9700
C10 C11 1.544(2)
C10 H10A 0.9700
C10 H10B 0.9700
C11 C17 1.525(3)
C11 C12 1.536(3)
C11 C13 1.539(3)
C12 H12A 0.9600
C12 H12B 0.9600
C12 H12C 0.9600
C13 O2 1.207(3)
C13 C14 1.503(3)
C14 C15 1.528(3)
C14 H14A 0.9700
C14 H14B 0.9700
C15 C16 1.536(3)
C15 H15A 0.9700
C15 H15B 0.9700
C16 C17 1.527(3)
C16 H16 0.9800
C17 O1 1.211(2)
